data_1555920
loop_
_publ_author_name
'Yuan, Bingxiang'
'Zhang, Fuming'
'Li, Zhuomei'
'Yang, Shenghua'
'Yan, Rulong'

_publ_section_title
;
 AgNO<sub>2</sub> as the NO Source for the Synthesis of Substituted
 Pyrazole N-Oxides from N-Propargylamines.
;
_journal_issue 22
_journal_name_full 'Organic letters'
_journal_page_first 5928
_journal_page_last 5931
_journal_paper_doi 10.1021/acs.orglett.6b03021
_journal_volume 18
_journal_year 2016
_chemical_formula_sum 'C15 H12 N2 O'
_chemical_formula_weight 236.27
_space_group_crystal_system hexagonal
_space_group_IT_number 170
_space_group_name_Hall 'P 65'
_space_group_name_H-M_alt 'P 65'
_atom_sites_solution_hydrogens geom
_audit_creation_method SHELXL-2014/7
_cell_angle_alpha 90
_cell_angle_beta 90
_cell_angle_gamma 120
_cell_formula_units_Z 6
_cell_length_a 6.1726(13)
_cell_length_b 6.1726(13)
_cell_length_c 54.71(3)
_cell_measurement_temperature 293(2)
_cell_volume 1805.2(11)
_computing_structure_refinement 'SHELXL-2014/7 (Sheldrick, 2014)'
_diffrn_ambient_temperature 293(2)
_diffrn_measured_fraction_theta_full 0.973
_diffrn_measured_fraction_theta_max 0.975
_diffrn_radiation_type MoK\a
_diffrn_radiation_wavelength 0.710
_diffrn_reflns_av_R_equivalents 0.0660
_diffrn_reflns_av_unetI/netI 0.0697
_diffrn_reflns_Laue_measured_fraction_full 0.973
_diffrn_reflns_Laue_measured_fraction_max 0.975
_diffrn_reflns_limit_h_max 6
_diffrn_reflns_limit_h_min -5
_diffrn_reflns_limit_k_max 7
_diffrn_reflns_limit_k_min -1
_diffrn_reflns_limit_l_max 25
_diffrn_reflns_limit_l_min -67
_diffrn_reflns_number 2735
_diffrn_reflns_point_group_measured_fraction_full 0.564
_diffrn_reflns_point_group_measured_fraction_max 0.563
_diffrn_reflns_theta_full 25.214
_diffrn_reflns_theta_max 25.972
_diffrn_reflns_theta_min 3.808
_exptl_absorpt_coefficient_mu 0.084
_exptl_crystal_density_diffrn 1.304
_exptl_crystal_F_000 744
_refine_diff_density_max 0.321
_refine_diff_density_min -0.371
_refine_diff_density_rms 0.079
_refine_ls_abs_structure_details
;
 Flack x determined using 110 quotients [(I+)-(I-)]/[(I+)+(I-)]
 (Parsons, Flack and Wagner, Acta Cryst. B69 (2013) 249-259).
;
_refine_ls_abs_structure_Flack -10.0(10)
_refine_ls_extinction_method none
_refine_ls_goodness_of_fit_ref 1.106
_refine_ls_hydrogen_treatment constr
_refine_ls_matrix_type full
_refine_ls_number_parameters 163
_refine_ls_number_reflns 1343
_refine_ls_number_restraints 1
_refine_ls_restrained_S_all 1.106
_refine_ls_R_factor_all 0.1409
_refine_ls_R_factor_gt 0.1199
_refine_ls_shift/su_max 0.000
_refine_ls_shift/su_mean 0.000
_refine_ls_structure_factor_coef Fsqd
_refine_ls_weighting_details 'w=1/[\s^2^(Fo^2^)+9.7439P] where P=(Fo^2^+2Fc^2^)/3'
_refine_ls_weighting_scheme calc
_refine_ls_wR_factor_gt 0.2033
_refine_ls_wR_factor_ref 0.2131
_reflns_Friedel_coverage 0.142
_reflns_Friedel_fraction_full 0.146
_reflns_Friedel_fraction_max 0.142
_reflns_number_gt 1018
_reflns_number_total 1343
_reflns_threshold_expression 'I > 2\s(I)'
_cod_data_source_file yanrl_0621.cif
_cod_data_source_block yanrl_0621
_cod_original_cell_volume 1805.1(14)
_cod_database_code 1555920
_shelx_shelxl_version_number 2014/7
_shelx_space_group_comment
;
The symmetry employed for this shelxl refinement is uniquely defined
by the following loop, which should always be used as a source of
symmetry information in preference to the above space-group names.
They are only intended as comments.
;

loop_
_space_group_symop_operation_xyz
'x, y, z'
'x-y, x, z+5/6'
'-y, x-y, z+2/3'
'-x, -y, z+1/2'
'-x+y, -x, z+1/3'
'y, -x+y, z+1/6'

loop_
_atom_site_label
_atom_site_type_symbol
_atom_site_fract_x
_atom_site_fract_y
_atom_site_fract_z
_atom_site_U_iso_or_equiv
_atom_site_adp_type
_atom_site_occupancy
_atom_site_site_symmetry_order
_atom_site_calc_flag
_atom_site_refinement_flags_posn
_atom_site_refinement_flags_adp
O1 O 0.0117(13) 0.005(2) 0.1397(2) 0.059(2) Uani 1 1 d . .
N1 N 0.2515(13) 0.1304(18) 0.1403(2) 0.0329(18) Uani 1 1 d . .
N2 N 0.4011(17) 0.070(2) 0.12590(18) 0.035(2) Uani 1 1 d . .
C1 C 0.094(3) 0.300(3) 0.1852(3) 0.053(3) Uani 1 1 d . .
H1 H 0.0061 0.1266 0.1837 0.063 Uiso 1 1 calc R U
C2 C 0.018(3) 0.422(4) 0.2018(3) 0.071(5) Uani 1 1 d . .
H2 H -0.1115 0.3319 0.2128 0.085 Uiso 1 1 calc R U
C3 C 0.138(3) 0.674(4) 0.2012(2) 0.062(5) Uani 1 1 d . .
H3 H 0.0642 0.7536 0.2091 0.074 Uiso 1 1 calc R U
C4 C 0.343(4) 0.807(3) 0.1908(3) 0.066(5) Uani 1 1 d . .
H4 H 0.4367 0.9768 0.1945 0.079 Uiso 1 1 calc R U
C5 C 0.434(3) 0.700(3) 0.1732(3) 0.051(3) Uani 1 1 d . .
H5 H 0.5746 0.8001 0.1638 0.061 Uiso 1 1 calc R U
C6 C 0.307(2) 0.447(3) 0.1708(2) 0.043(3) Uani 1 1 d . .
C7 C 0.398(2) 0.333(2) 0.1541(2) 0.032(2) Uani 1 1 d . .
C8 C 0.651(3) 0.402(3) 0.1487(3) 0.052(4) Uani 1 1 d . .
H8 H 0.7942 0.5361 0.1553 0.062 Uiso 1 1 calc R U
C9 C 0.643(2) 0.234(2) 0.1320(3) 0.045(3) Uani 1 1 d . .
H9 H 0.7815 0.2319 0.1257 0.054 Uiso 1 1 calc R U
C10 C 0.307(2) -0.142(2) 0.1088(2) 0.036(3) Uani 1 1 d . .
C11 C 0.098(2) -0.209(3) 0.0951(2) 0.045(3) Uani 1 1 d . .
H11 H 0.0101 -0.1234 0.0970 0.054 Uiso 1 1 calc R U
C12 C 0.015(3) -0.406(3) 0.0782(3) 0.057(4) Uani 1 1 d . .
H12 H -0.1331 -0.4538 0.0698 0.068 Uiso 1 1 calc R U
C13 C 0.142(3) -0.534(4) 0.0736(2) 0.066(5) Uani 1 1 d . .
H13 H 0.0967 -0.6515 0.0611 0.080 Uiso 1 1 calc R U
C14 C 0.357(3) -0.467(3) 0.0903(2) 0.051(3) Uani 1 1 d . .
H14 H 0.4381 -0.5598 0.0897 0.061 Uiso 1 1 calc R U
C15 C 0.439(3) -0.272(2) 0.1064(2) 0.045(3) Uani 1 1 d . .
H15 H 0.5814 -0.2259 0.1157 0.054 Uiso 1 1 calc R U

loop_
_atom_site_aniso_label
_atom_site_aniso_U_11
_atom_site_aniso_U_22
_atom_site_aniso_U_33
_atom_site_aniso_U_23
_atom_site_aniso_U_13
_atom_site_aniso_U_12
O1 0.029(4) 0.070(6) 0.067(5) -0.019(5) 0.005(5) 0.016(5)
N1 0.027(4) 0.029(5) 0.042(4) -0.012(4) -0.006(5) 0.014(4)
N2 0.029(5) 0.033(5) 0.043(5) 0.000(4) -0.003(4) 0.015(4)
C1 0.052(8) 0.062(9) 0.037(6) -0.012(6) -0.011(6) 0.023(8)
C2 0.051(9) 0.095(14) 0.065(10) -0.042(9) -0.006(7) 0.037(9)
C3 0.070(10) 0.117(15) 0.022(6) -0.032(8) -0.009(6) 0.064(11)
C4 0.099(14) 0.064(11) 0.058(10) -0.023(8) -0.034(10) 0.058(11)
C5 0.062(9) 0.043(7) 0.045(7) 0.000(6) -0.016(7) 0.025(7)
C6 0.041(7) 0.054(8) 0.046(7) -0.009(6) -0.007(6) 0.032(7)
C7 0.025(6) 0.021(5) 0.048(7) -0.006(5) -0.008(5) 0.009(5)
C8 0.035(7) 0.050(8) 0.061(9) 0.003(7) -0.011(6) 0.014(6)
C9 0.023(6) 0.033(7) 0.072(9) -0.006(6) 0.011(6) 0.008(5)
C10 0.027(6) 0.033(6) 0.046(7) -0.001(5) -0.006(5) 0.014(5)
C11 0.033(7) 0.056(8) 0.036(7) -0.001(6) -0.006(5) 0.016(6)
C12 0.035(7) 0.070(10) 0.048(8) 0.000(7) -0.007(6) 0.013(7)
C13 0.067(10) 0.094(12) 0.039(7) -0.024(8) 0.000(7) 0.041(9)
C14 0.059(9) 0.070(10) 0.032(6) -0.020(6) -0.003(6) 0.040(8)
C15 0.054(8) 0.051(8) 0.044(7) -0.017(6) -0.013(6) 0.038(7)

loop_
_atom_type_symbol
_atom_type_description
_atom_type_scat_dispersion_real
_atom_type_scat_dispersion_imag
_atom_type_scat_source
C C 0.0033 0.0016 'International Tables Vol C Tables 4.2.6.8 and 6.1.1.4'
H H 0.0000 0.0000 'International Tables Vol C Tables 4.2.6.8 and 6.1.1.4'
N N 0.0061 0.0033 'International Tables Vol C Tables 4.2.6.8 and 6.1.1.4'
O O 0.0106 0.0060 'International Tables Vol C Tables 4.2.6.8 and 6.1.1.4'

loop_
_geom_angle_atom_site_label_1
_geom_angle_atom_site_label_2
_geom_angle_atom_site_label_3
_geom_angle
O1 N1 C7 127.6(11)
O1 N1 N2 122.7(10)
C7 N1 N2 109.7(7)
C9 N2 N1 106.7(10)
C9 N2 C10 128.1(10)
N1 N2 C10 125.2(9)
C2 C1 C6 118.3(15)
C2 C1 H1 120.9
C6 C1 H1 120.9
C3 C2 C1 117.6(16)
C3 C2 H2 121.2
C1 C2 H2 121.2
C4 C3 C2 124.5(16)
C4 C3 H3 117.8
C2 C3 H3 117.8
C3 C4 C5 120.2(16)
C3 C4 H4 119.9
C5 C4 H4 119.9
C6 C5 C4 117.7(15)
C6 C5 H5 121.2
C4 C5 H5 121.2
C5 C6 C1 120.0(13)
C5 C6 C7 119.1(13)
C1 C6 C7 120.8(12)
N1 C7 C6 124.6(10)
N1 C7 C8 106.7(11)
C6 C7 C8 128.7(12)
C9 C8 C7 106.9(13)
C9 C8 H8 126.6
C7 C8 H8 126.6
N2 C9 C8 109.9(12)
N2 C9 H9 125.0
C8 C9 H9 125.0
C11 C10 C15 120.4(12)
C11 C10 N2 120.6(11)
C15 C10 N2 119.0(10)
C10 C11 C12 120.1(14)
C10 C11 H11 120.0
C12 C11 H11 120.0
C13 C12 C11 123.3(14)
C13 C12 H12 118.3
C11 C12 H12 118.3
C12 C13 C14 114.2(13)
C12 C13 H13 122.9
C14 C13 H13 122.9
C15 C14 C13 121.7(14)
C15 C14 H14 119.2
C13 C14 H14 119.2
C14 C15 C10 119.9(13)
C14 C15 H15 120.1
C10 C15 H15 120.1

loop_
_geom_bond_atom_site_label_1
_geom_bond_atom_site_label_2
_geom_bond_distance
O1 N1 1.283(9)
N1 C7 1.346(14)
N1 N2 1.401(13)
N2 C9 1.360(16)
N2 C10 1.470(15)
C1 C2 1.40(2)
C1 C6 1.407(19)
C1 H1 0.9300
C2 C3 1.35(3)
C2 H2 0.9300
C3 C4 1.25(2)
C3 H3 0.9300
C4 C5 1.43(2)
C4 H4 0.9300
C5 C6 1.361(18)
C5 H5 0.9300
C6 C7 1.428(16)
C7 C8 1.431(18)
C8 C9 1.365(13)
C8 H8 0.9300
C9 H9 0.9300
C10 C11 1.367(16)
C10 C15 1.407(17)
C11 C12 1.41(2)
C11 H11 0.9300
C12 C13 1.39(2)
C12 H12 0.9300
C13 C14 1.490(19)
C13 H13 0.9300
C14 C15 1.369(18)
C14 H14 0.9300
C15 H15 0.9300

loop_
_geom_torsion_atom_site_label_1
_geom_torsion_atom_site_label_2
_geom_torsion_atom_site_label_3
_geom_torsion_atom_site_label_4
_geom_torsion
O1 N1 N2 C9 -177.5(13)
C7 N1 N2 C9 2.7(14)
O1 N1 N2 C10 -1.0(18)
C7 N1 N2 C10 179.2(9)
C6 C1 C2 C3 6(2)
C1 C2 C3 C4 -16(3)
C2 C3 C4 C5 16(3)
C3 C4 C5 C6 -8(2)
C4 C5 C6 C1 0.1(19)
C4 C5 C6 C7 -177.6(12)
C2 C1 C6 C5 0(2)
C2 C1 C6 C7 178.1(13)
O1 N1 C7 C6 0(2)
N2 N1 C7 C6 179.4(10)
O1 N1 C7 C8 178.8(14)
N2 N1 C7 C8 -1.4(15)
C5 C6 C7 N1 -143.8(13)
C1 C6 C7 N1 38.6(19)
C5 C6 C7 C8 37(2)
C1 C6 C7 C8 -140.4(14)
N1 C7 C8 C9 -0.4(13)
C6 C7 C8 C9 178.7(12)
N1 N2 C9 C8 -3.0(13)
C10 N2 C9 C8 -179.3(10)
C7 C8 C9 N2 2.2(12)
C9 N2 C10 C11 -146.3(13)
N1 N2 C10 C11 38.0(16)
C9 N2 C10 C15 32.4(19)
N1 N2 C10 C15 -143.3(13)
C15 C10 C11 C12 -0.9(19)
N2 C10 C11 C12 177.8(12)
C10 C11 C12 C13 -3(2)
C11 C12 C13 C14 7(2)
C12 C13 C14 C15 -8(2)
C13 C14 C15 C10 5(2)
C11 C10 C15 C14 0(2)
N2 C10 C15 C14 -178.7(13)
